data_2228268
loop_
_publ_author_name
'Wang, Haixia'

_publ_section_title
;
 {2,2'-[4-Chloro-5-methyl-<i>o</i>-phenylenebis(nitrilomethylidyne)]diphenolato}nickel(II)
;
_journal_coeditor_code CV2792
_journal_issue 12
_journal_name_full 'Acta Crystallographica Section E'
_journal_page_first m1571
_journal_paper_doi 10.1107/S1600536810046088
_journal_volume 66
_journal_year 2010
_chemical_formula_iupac '[Ni (C21 H15 Cl N2 O2)]'
_chemical_formula_moiety 'C21 H15 Cl N2 Ni O2'
_chemical_formula_sum 'C21 H15 Cl N2 Ni O2'
_chemical_formula_weight 421.51
_chemical_name_systematic
;
{2,2'-[4-Chloro-5-methyl-<i>o</i>-
phenylenebis(nitrilomethylidyne)]diphenolato}nickel(II)
;
_space_group_IT_number 14
_symmetry_cell_setting monoclinic
_symmetry_space_group_name_Hall '-P 2ybc'
_symmetry_space_group_name_H-M 'P 1 21/c 1'
_atom_sites_solution_hydrogens geom
_atom_sites_solution_primary direct
_atom_sites_solution_secondary difmap
_audit_creation_method SHELXL-97
_cell_angle_alpha 90.00
_cell_angle_beta 106.37
_cell_angle_gamma 90.00
_cell_formula_units_Z 4
_cell_length_a 11.0451(10)
_cell_length_b 8.0202(7)
_cell_length_c 19.5959(17)
_cell_measurement_reflns_used 2314
_cell_measurement_temperature 293(2)
_cell_measurement_theta_max 26.981
_cell_measurement_theta_min 2.467
_cell_volume 1665.5(3)
_computing_cell_refinement 'SAINT-Plus (Bruker, 2001)'
_computing_data_collection 'APEX2 (Bruker, 2004)'
_computing_data_reduction 'SAINT-Plus (Bruker, 2001)'
_computing_molecular_graphics 'SHELXTL (Sheldrick, 2008)'
_computing_publication_material 'SHELXTL (Sheldrick, 2008)'
_computing_structure_refinement 'SHELXL97 (Sheldrick, 2008)'
_computing_structure_solution 'SHELXS97 (Sheldrick, 2008)'
_diffrn_ambient_temperature 293(2)
_diffrn_measured_fraction_theta_full 0.993
_diffrn_measured_fraction_theta_max 0.993
_diffrn_measurement_device_type 'Bruker APEXII CCD area-detector'
_diffrn_measurement_method '\f and \w'
_diffrn_radiation_monochromator graphite
_diffrn_radiation_source 'fine-focus sealed tube'
_diffrn_radiation_type MoK\a
_diffrn_radiation_wavelength 0.71073
_diffrn_reflns_av_R_equivalents 0.0397
_diffrn_reflns_av_sigmaI/netI 0.0376
_diffrn_reflns_limit_h_max 13
_diffrn_reflns_limit_h_min -13
_diffrn_reflns_limit_k_max 9
_diffrn_reflns_limit_k_min -9
_diffrn_reflns_limit_l_max 19
_diffrn_reflns_limit_l_min -23
_diffrn_reflns_number 7946
_diffrn_reflns_theta_full 25.01
_diffrn_reflns_theta_max 25.01
_diffrn_reflns_theta_min 1.92
_exptl_absorpt_coefficient_mu 1.346
_exptl_absorpt_correction_T_max 0.7472
_exptl_absorpt_correction_T_min 0.6576
_exptl_absorpt_correction_type multi-scan
_exptl_absorpt_process_details '(SADABS; Sheldrick, 2007)'
_exptl_crystal_colour red-brown
_exptl_crystal_density_diffrn 1.681
_exptl_crystal_density_method 'not measured'
_exptl_crystal_description block
_exptl_crystal_F_000 864
_exptl_crystal_size_max 0.34
_exptl_crystal_size_mid 0.29
_exptl_crystal_size_min 0.23
_refine_diff_density_max 0.665
_refine_diff_density_min -0.906
_refine_ls_extinction_method none
_refine_ls_goodness_of_fit_ref 1.025
_refine_ls_hydrogen_treatment constr
_refine_ls_matrix_type full
_refine_ls_number_parameters 245
_refine_ls_number_reflns 2917
_refine_ls_number_restraints 0
_refine_ls_restrained_S_all 1.025
_refine_ls_R_factor_all 0.0681
_refine_ls_R_factor_gt 0.0516
_refine_ls_shift/su_max 0.018
_refine_ls_shift/su_mean 0.001
_refine_ls_structure_factor_coef Fsqd
_refine_ls_weighting_details 'calc w=1/[\s^2^(Fo^2^)+(0.1P)^2^] where P=(Fo^2^+2Fc^2^)/3'
_refine_ls_weighting_scheme calc
_refine_ls_wR_factor_gt 0.1434
_refine_ls_wR_factor_ref 0.1528
_reflns_number_gt 2155
_reflns_number_total 2917
_reflns_threshold_expression I>2sigma(I)
_cod_data_source_file cv2792.cif
_cod_data_source_block I
_cod_original_sg_symbol_H-M 'P 21/c'
_cod_database_code 2228268
_cod_database_fobs_code 2228268

loop_
_symmetry_equiv_pos_as_xyz
'x, y, z'
'-x, y+1/2, -z+1/2'
'-x, -y, -z'
'x, -y-1/2, z-1/2'

loop_
_atom_site_type_symbol
_atom_site_label
_atom_site_fract_x
_atom_site_fract_y
_atom_site_fract_z
_atom_site_U_iso_or_equiv
_atom_site_adp_type
_atom_site_calc_flag
_atom_site_refinement_flags
_atom_site_occupancy
_atom_site_disorder_assembly
_atom_site_disorder_group
Ni Ni1 0.45347(5) 0.83377(6) 0.03397(2) 0.0490(2) Uani d . 1 . .
Cl Cl1 0.13615(17) 0.8003(2) -0.31318(8) 0.1129(6) Uani d . 1 . .
O O1 0.4706(3) 0.9080(4) 0.12480(13) 0.0619(7) Uani d . 1 . .
O O2 0.6066(3) 0.7335(4) 0.07528(14) 0.0582(7) Uani d . 1 . .
N N1 0.2996(3) 0.9374(4) -0.00538(16) 0.0520(8) Uani d . 1 . .
N N2 0.4388(3) 0.7559(4) -0.05774(15) 0.0471(8) Uani d . 1 . .
C C1 0.2514(4) 0.9118(5) -0.0800(2) 0.0541(10) Uani d . 1 . .
C C2 0.3286(4) 0.8106(5) -0.1080(2) 0.0531(10) Uani d . 1 . .
C C3 0.2928(4) 0.7764(6) -0.1805(2) 0.0627(11) Uani d . 1 . .
H H3 0.3430 0.7089 -0.1999 0.075 Uiso calc R 1 . .
C C4 0.1837(5) 0.8422(6) -0.2230(2) 0.0732(14) Uani d . 1 . .
C C5 0.1058(5) 0.9433(6) -0.1956(3) 0.0721(13) Uani d . 1 . .
C C6 0.1415(4) 0.9765(6) -0.1252(2) 0.0689(12) Uani d . 1 . .
H H6 0.0908 1.0449 -0.1065 0.083 Uiso calc R 1 . .
C C7 0.2348(4) 1.0221(5) 0.0289(2) 0.0583(11) Uani d . 1 . .
H H7 0.1561 1.0618 0.0031 0.070 Uiso calc R 1 . .
C C8 0.2758(4) 1.0584(5) 0.1032(2) 0.0606(11) Uani d . 1 . .
C C9 0.1979(6) 1.1596(6) 0.1325(3) 0.0792(15) Uani d . 1 . .
H H9 0.1203 1.1955 0.1035 0.095 Uiso calc R 1 . .
C C10 0.2337(7) 1.2052(7) 0.2016(3) 0.0926(18) Uani d . 1 . .
H H10 0.1801 1.2683 0.2204 0.111 Uiso calc R 1 . .
C C11 0.3516(7) 1.1567(7) 0.2444(3) 0.0880(18) Uani d . 1 . .
H H11 0.3779 1.1922 0.2915 0.106 Uiso calc R 1 . .
C C12 0.4299(5) 1.0572(6) 0.2186(2) 0.0756(14) Uani d . 1 . .
H H12 0.5079 1.0253 0.2484 0.091 Uiso calc R 1 . .
C C13 0.3926(5) 1.0026(5) 0.1465(2) 0.0598(11) Uani d . 1 . .
C C14 0.5194(4) 0.6572(5) -0.0743(2) 0.0530(10) Uani d . 1 . .
H H14 0.4997 0.6228 -0.1215 0.064 Uiso calc R 1 . .
C C15 0.6325(4) 0.5970(5) -0.0291(2) 0.0529(10) Uani d . 1 . .
C C16 0.7113(5) 0.4956(5) -0.0562(3) 0.0669(12) Uani d . 1 . .
H H16 0.6855 0.4652 -0.1039 0.080 Uiso calc R 1 . .
C C17 0.8255(5) 0.4398(6) -0.0143(3) 0.0774(14) Uani d . 1 . .
H H17 0.8756 0.3714 -0.0334 0.093 Uiso calc R 1 . .
C C18 0.8657(5) 0.4859(6) 0.0564(3) 0.0752(13) Uani d . 1 . .
H H18 0.9440 0.4507 0.0847 0.090 Uiso calc R 1 . .
C C19 0.7894(4) 0.5848(6) 0.0855(2) 0.0676(12) Uani d . 1 . .
H H19 0.8173 0.6124 0.1335 0.081 Uiso calc R 1 . .
C C20 0.6729(4) 0.6436(5) 0.0451(2) 0.0529(10) Uani d . 1 . .
C C21 0.0008(6) 1.0115(12) -0.2558(4) 0.132(3) Uani d . 1 . .
H H21A -0.0784 0.9956 -0.2455 0.199 Uiso calc R 1 . .
H H21B -0.0005 0.9539 -0.2989 0.199 Uiso calc R 1 . .
H H21C 0.0144 1.1283 -0.2613 0.199 Uiso calc R 1 . .

loop_
_atom_site_aniso_label
_atom_site_aniso_U_11
_atom_site_aniso_U_22
_atom_site_aniso_U_33
_atom_site_aniso_U_12
_atom_site_aniso_U_13
_atom_site_aniso_U_23
Ni1 0.0643(4) 0.0489(4) 0.0354(3) -0.0117(2) 0.0164(2) -0.0002(2)
Cl1 0.1186(13) 0.1466(16) 0.0594(9) -0.0027(10) 0.0020(8) -0.0031(8)
O1 0.081(2) 0.0689(19) 0.0377(15) -0.0039(16) 0.0190(14) -0.0014(14)
O2 0.0714(19) 0.0603(17) 0.0423(15) -0.0052(15) 0.0147(14) -0.0016(13)
N1 0.072(2) 0.0443(18) 0.0400(17) -0.0150(16) 0.0156(15) 0.0010(14)
N2 0.063(2) 0.0462(18) 0.0342(16) -0.0094(16) 0.0174(15) 0.0023(14)
C1 0.062(3) 0.051(2) 0.049(2) -0.011(2) 0.014(2) 0.0046(19)
C2 0.065(3) 0.052(2) 0.040(2) -0.0162(19) 0.0116(19) 0.0027(17)
C3 0.076(3) 0.065(3) 0.046(2) -0.012(2) 0.016(2) -0.003(2)
C4 0.079(3) 0.079(3) 0.050(3) -0.019(3) -0.001(2) 0.013(2)
C5 0.074(3) 0.071(3) 0.062(3) -0.007(3) 0.003(2) 0.004(2)
C6 0.073(3) 0.065(3) 0.066(3) -0.008(2) 0.016(2) 0.003(2)
C7 0.070(3) 0.049(2) 0.061(3) -0.010(2) 0.026(2) 0.001(2)
C8 0.086(3) 0.048(2) 0.057(3) -0.013(2) 0.035(2) -0.001(2)
C9 0.103(4) 0.065(3) 0.082(4) 0.001(3) 0.047(3) -0.002(2)
C10 0.142(6) 0.073(3) 0.085(4) -0.008(4) 0.068(4) -0.017(3)
C11 0.141(5) 0.077(4) 0.061(3) -0.028(3) 0.053(4) -0.017(3)
C12 0.111(4) 0.075(3) 0.047(2) -0.019(3) 0.035(3) -0.008(2)
C13 0.090(3) 0.050(2) 0.046(2) -0.021(2) 0.032(2) -0.0019(19)
C14 0.075(3) 0.047(2) 0.039(2) -0.016(2) 0.019(2) 0.0006(17)
C15 0.067(3) 0.044(2) 0.053(2) -0.0125(19) 0.027(2) 0.0010(18)
C16 0.084(3) 0.055(3) 0.065(3) -0.007(2) 0.028(3) 0.005(2)
C17 0.090(4) 0.059(3) 0.094(4) -0.004(3) 0.044(3) 0.003(3)
C18 0.069(3) 0.069(3) 0.088(4) -0.004(2) 0.022(3) 0.009(3)
C19 0.071(3) 0.069(3) 0.060(3) -0.012(2) 0.013(2) 0.005(2)
C20 0.064(3) 0.044(2) 0.053(2) -0.0135(19) 0.020(2) 0.0092(18)
C21 0.099(5) 0.161(8) 0.116(5) -0.012(4) -0.004(4) 0.020(4)

loop_
_atom_type_symbol
_atom_type_description
_atom_type_scat_dispersion_real
_atom_type_scat_dispersion_imag
_atom_type_scat_source
C C 0.0033 0.0016 'International Tables Vol C Tables 4.2.6.8 and 6.1.1.4'
H H 0.0000 0.0000 'International Tables Vol C Tables 4.2.6.8 and 6.1.1.4'
N N 0.0061 0.0033 'International Tables Vol C Tables 4.2.6.8 and 6.1.1.4'
O O 0.0106 0.0060 'International Tables Vol C Tables 4.2.6.8 and 6.1.1.4'
Ni Ni 0.3393 1.1124 'International Tables Vol C Tables 4.2.6.8 and 6.1.1.4'
Cl Cl 0.1484 0.1585 'International Tables Vol C Tables 4.2.6.8 and 6.1.1.4'

loop_
_geom_angle_atom_site_label_1
_geom_angle_atom_site_label_2
_geom_angle_atom_site_label_3
_geom_angle_site_symmetry_1
_geom_angle_site_symmetry_3
_geom_angle
_geom_angle_publ_flag
O1 Ni1 O2 . . 83.34(13) ?
O1 Ni1 N1 . . 95.17(14) ?
O2 Ni1 N1 . . 178.50(13) ?
O1 Ni1 N2 . . 178.89(14) ?
O2 Ni1 N2 . . 95.55(14) ?
N1 Ni1 N2 . . 85.94(14) ?
C13 O1 Ni1 . . 127.3(3) ?
C20 O2 Ni1 . . 127.9(3) ?
C7 N1 C1 . . 120.3(4) ?
C7 N1 Ni1 . . 126.3(3) ?
C1 N1 Ni1 . . 113.4(3) ?
C14 N2 C2 . . 122.4(3) ?
C14 N2 Ni1 . . 124.4(3) ?
C2 N2 Ni1 . . 113.2(3) ?
C6 C1 C2 . . 119.2(4) ?
C6 C1 N1 . . 127.6(4) ?
C2 C1 N1 . . 113.2(4) ?
C3 C2 C1 . . 119.1(4) ?
C3 C2 N2 . . 126.6(4) ?
C1 C2 N2 . . 114.3(3) ?
C4 C3 C2 . . 119.8(5) ?
C4 C3 H3 . . 120.1 ?
C2 C3 H3 . . 120.1 ?
C3 C4 C5 . . 121.6(4) ?
C3 C4 Cl1 . . 120.7(4) ?
C5 C4 Cl1 . . 117.6(4) ?
C6 C5 C4 . . 118.3(5) ?
C6 C5 C21 . . 131.9(6) ?
C4 C5 C21 . . 109.4(5) ?
C5 C6 C1 . . 122.1(5) ?
C5 C6 H6 . . 119.0 ?
C1 C6 H6 . . 119.0 ?
N1 C7 C8 . . 124.8(4) ?
N1 C7 H7 . . 117.6 ?
C8 C7 H7 . . 117.6 ?
C13 C8 C9 . . 119.9(4) ?
C13 C8 C7 . . 121.6(4) ?
C9 C8 C7 . . 118.4(5) ?
C10 C9 C8 . . 121.4(6) ?
C10 C9 H9 . . 119.3 ?
C8 C9 H9 . . 119.3 ?
C9 C10 C11 . . 119.3(5) ?
C9 C10 H10 . . 120.3 ?
C11 C10 H10 . . 120.3 ?
C12 C11 C10 . . 121.3(5) ?
C12 C11 H11 . . 119.4 ?
C10 C11 H11 . . 119.4 ?
C11 C12 C13 . . 120.5(5) ?
C11 C12 H12 . . 119.7 ?
C13 C12 H12 . . 119.7 ?
O1 C13 C8 . . 124.6(4) ?
O1 C13 C12 . . 117.9(5) ?
C8 C13 C12 . . 117.5(4) ?
N2 C14 C15 . . 127.2(4) ?
N2 C14 H14 . . 116.4 ?
C15 C14 H14 . . 116.4 ?
C14 C15 C16 . . 120.0(4) ?
C14 C15 C20 . . 121.0(4) ?
C16 C15 C20 . . 118.9(4) ?
C17 C16 C15 . . 121.8(5) ?
C17 C16 H16 . . 119.1 ?
C15 C16 H16 . . 119.1 ?
C16 C17 C18 . . 119.6(5) ?
C16 C17 H17 . . 120.2 ?
C18 C17 H17 . . 120.2 ?
C17 C18 C19 . . 120.2(5) ?
C17 C18 H18 . . 119.9 ?
C19 C18 H18 . . 119.9 ?
C18 C19 C20 . . 122.0(5) ?
C18 C19 H19 . . 119.0 ?
C20 C19 H19 . . 119.0 ?
O2 C20 C19 . . 119.0(4) ?
O2 C20 C15 . . 123.6(4) ?
C19 C20 C15 . . 117.4(4) ?
C5 C21 H21A . . 109.5 ?
C5 C21 H21B . . 109.5 ?
H21A C21 H21B . . 109.5 ?
C5 C21 H21C . . 109.5 ?
H21A C21 H21C . . 109.5 ?
H21B C21 H21C . . 109.5 ?

loop_
_geom_bond_atom_site_label_1
_geom_bond_atom_site_label_2
_geom_bond_site_symmetry_2
_geom_bond_distance
_geom_bond_publ_flag
Ni1 O1 . 1.835(3) ?
Ni1 O2 . 1.841(3) ?
Ni1 N1 . 1.854(3) ?
Ni1 N2 . 1.866(3) ?
Cl1 C4 . 1.729(5) ?
O1 C13 . 1.306(5) ?
O2 C20 . 1.285(5) ?
N1 C7 . 1.302(5) ?
N1 C1 . 1.422(5) ?
N2 C14 . 1.298(5) ?
N2 C2 . 1.403(5) ?
C1 C6 . 1.386(6) ?
C1 C2 . 1.397(6) ?
C2 C3 . 1.390(6) ?
C3 C4 . 1.363(6) ?
C3 H3 . 0.9300 ?
C4 C5 . 1.395(7) ?
C5 C6 . 1.349(6) ?
C5 C21 . 1.505(8) ?
C6 H6 . 0.9300 ?
C7 C8 . 1.428(6) ?
C7 H7 . 0.9300 ?
C8 C13 . 1.402(6) ?
C8 C9 . 1.417(6) ?
C9 C10 . 1.349(8) ?
C9 H9 . 0.9300 ?
C10 C11 . 1.391(8) ?
C10 H10 . 0.9300 ?
C11 C12 . 1.375(7) ?
C11 H11 . 0.9300 ?
C12 C13 . 1.425(6) ?
C12 H12 . 0.9300 ?
C14 C15 . 1.398(6) ?
C14 H14 . 0.9300 ?
C15 C16 . 1.400(6) ?
C15 C20 . 1.444(6) ?
C16 C17 . 1.372(7) ?
C16 H16 . 0.9300 ?
C17 C18 . 1.381(7) ?
C17 H17 . 0.9300 ?
C18 C19 . 1.390(7) ?
C18 H18 . 0.9300 ?
C19 C20 . 1.390(6) ?
C19 H19 . 0.9300 ?
C21 H21A . 0.9600 ?
C21 H21B . 0.9600 ?
C21 H21C . 0.9600 ?
